data_4317581
loop_
_publ_author_name
'Xian-He Bu'
'Wei Weng'
'Miao Du'
'Wei Chen'
'Jian-Rong Li'
'Ruo-Hua Zhang'
'Li-Juan Zhao'

_publ_contact_author
; Xian-He Bu
   Department of Chemistry, Nankai University, Tianjin 300071,China
;
_publ_contact_author_email buxh@nankai.edu.cn
_publ_section_title
;
 Novel Lanthanide(III) Coordination Polymers with
 1,4-Bis(phenyl-sulfinyl)butane Forming Unique Lamellar Square Array:
 Syntheses, Crystal Structures, and Properties
;
_journal_name_full 'Inorganic Chemistry'
_journal_page_first 1007
_journal_page_last 1010
_journal_paper_doi 10.1021/ic010932j
_journal_volume 41
_journal_year 2002
_chemical_formula_sum 'C45 H65 Cl6 La N4 O20 S4'
_chemical_formula_weight 1461.86
_chemical_name_systematic
;
  ?
;
_space_group_IT_number 130
_symmetry_cell_setting tetragonal
_symmetry_space_group_name_Hall '-P 4a 2ac'
_symmetry_space_group_name_H-M 'P 4/n c c :2'
_atom_sites_solution_hydrogens geom
_atom_sites_solution_primary direct
_atom_sites_solution_secondary difmap
_audit_creation_method SHELXL-97
_cell_angle_alpha 90.00
_cell_angle_beta 90.00
_cell_angle_gamma 90.00
_cell_formula_units_Z 4
_cell_length_a 15.8110(8)
_cell_length_b 15.8110(8)
_cell_length_c 28.283(2)
_cell_measurement_reflns_used 4309
_cell_measurement_temperature 293(2)
_cell_measurement_theta_max 24.483
_cell_measurement_theta_min 2.576
_cell_volume 7070.4(7)
_computing_cell_refinement 'BRUKER SAINT'
_computing_data_collection 'BRUKER SMART'
_computing_data_reduction 'BRUKER SAINT'
_computing_molecular_graphics SHELXP
_computing_publication_material SHELXCIF
_computing_structure_refinement 'SHELXL-97 (Sheldrick, 1997)'
_computing_structure_solution 'SHELXS-97 (Sheldrick, 1990)'
_diffrn_ambient_temperature 293(2)
_diffrn_measured_fraction_theta_full 1.000
_diffrn_measured_fraction_theta_max 1.000
_diffrn_measurement_device_type 'CCD area detector'
_diffrn_measurement_method 'omega scans'
_diffrn_radiation_monochromator graphite
_diffrn_radiation_source 'fine-focus sealed tube'
_diffrn_radiation_type MoK\a
_diffrn_radiation_wavelength 0.71073
_diffrn_reflns_av_R_equivalents 0.0504
_diffrn_reflns_av_sigmaI/netI 0.0225
_diffrn_reflns_limit_h_max 18
_diffrn_reflns_limit_h_min -15
_diffrn_reflns_limit_k_max 18
_diffrn_reflns_limit_k_min -18
_diffrn_reflns_limit_l_max 33
_diffrn_reflns_limit_l_min -27
_diffrn_reflns_number 27477
_diffrn_reflns_theta_full 25.03
_diffrn_reflns_theta_max 25.03
_diffrn_reflns_theta_min 1.44
_diffrn_standards_decay_% 3.6
_exptl_absorpt_coefficient_mu 1.012
_exptl_absorpt_correction_T_max 1.000000
_exptl_absorpt_correction_T_min 0.820602
_exptl_crystal_colour COLORLESS
_exptl_crystal_density_diffrn 1.373
_exptl_crystal_density_method 'not measured'
_exptl_crystal_F_000 2984
_exptl_crystal_size_max 0.15
_exptl_crystal_size_mid 0.30
_exptl_crystal_size_min 0.35
_refine_diff_density_max 0.918
_refine_diff_density_min -0.406
_refine_diff_density_rms 0.126
_refine_ls_extinction_method none
_refine_ls_goodness_of_fit_ref 1.106
_refine_ls_hydrogen_treatment refinement
_refine_ls_matrix_type full
_refine_ls_number_parameters 204
_refine_ls_number_reflns 3143
_refine_ls_number_restraints 2
_refine_ls_restrained_S_all 1.106
_refine_ls_R_factor_all 0.0825
_refine_ls_R_factor_gt 0.0564
_refine_ls_shift/su_max 0.058
_refine_ls_shift/su_mean 0.004
_refine_ls_structure_factor_coef Fsqd
_refine_ls_weighting_details 'calc w=1/[\s^2^(Fo^2^)+(0.1275P)^2^+5.2092P] where P=(Fo^2^+2Fc^2^)/3'
_refine_ls_weighting_scheme calc
_refine_ls_wR_factor_gt 0.1772
_refine_ls_wR_factor_ref 0.2074
_reflns_number_gt 2098
_reflns_number_total 3143
_reflns_threshold_expression >2sigma(I)
_cod_data_source_file ic010932j_1.cif
_cod_data_source_block 1
_cod_depositor_comments
;
The following automatic conversions were performed:

'_symmetry_cell_setting' value 'Tetragonal' changed to 'tetragonal'
according to the built-in table from CIF Core dictionary named
'cif_core.dic' version 2.4.1 from 2010-06-29.

Automatic conversion script
Id: cif_fix_values 1646 2011-03-28 12:23:43Z adriana 
;
_cod_original_cell_volume 7070.5(7)
_cod_original_sg_symbol_H-M 'P 4/n c c'
_cod_database_code 4317581

loop_
_symmetry_equiv_pos_as_xyz
'x, y, z'
'-x+1/2, -y+1/2, z'
'-y+1/2, x, z'
'y, -x+1/2, z'
'-x, y+1/2, -z+1/2'
'x+1/2, -y, -z+1/2'
'y+1/2, x+1/2, -z+1/2'
'-y, -x, -z+1/2'
'-x, -y, -z'
'x-1/2, y-1/2, -z'
'y-1/2, -x, -z'
'-y, x-1/2, -z'
'x, -y-1/2, z-1/2'
'-x-1/2, y, z-1/2'
'-y-1/2, -x-1/2, z-1/2'
'y, x, z-1/2'

loop_
_atom_site_label
_atom_site_type_symbol
_atom_site_fract_x
_atom_site_fract_y
_atom_site_fract_z
_atom_site_U_iso_or_equiv
_atom_site_adp_type
_atom_site_occupancy
_atom_site_symmetry_multiplicity
_atom_site_calc_flag
_atom_site_refinement_flags
_atom_site_disorder_assembly
_atom_site_disorder_group
La1 La 0.7500 0.7500 0.44140(2) 0.0480(3) Uani 1 4 d S . .
S1 S 0.71265(9) 0.95187(10) 0.50171(6) 0.0609(4) Uani 1 1 d . . .
O1 O 0.6872(3) 0.8614(3) 0.49308(16) 0.0674(11) Uani 1 1 d . . .
C1 C 0.7127(4) 0.9640(4) 0.5644(2) 0.0650(16) Uani 1 1 d . . .
C2 C 0.6843(5) 0.9019(6) 0.5930(3) 0.088(2) Uani 1 1 d . . .
H2A H 0.6637 0.8519 0.5799 0.105 Uiso 1 1 calc R . .
C3 C 0.6854(7) 0.9120(9) 0.6413(4) 0.131(4) Uani 1 1 d . . .
H3A H 0.6639 0.8705 0.6613 0.157 Uiso 1 1 calc R . .
C4 C 0.7206(9) 0.9878(13) 0.6596(4) 0.141(5) Uani 1 1 d . . .
H4A H 0.7240 0.9954 0.6922 0.169 Uiso 1 1 calc R . .
C5 C 0.7489(7) 1.0483(9) 0.6306(4) 0.129(4) Uani 1 1 d . . .
H5A H 0.7710 1.0977 0.6435 0.155 Uiso 1 1 calc R . .
C6 C 0.7460(5) 1.0392(5) 0.5819(3) 0.089(2) Uani 1 1 d . . .
H6A H 0.7655 1.0816 0.5619 0.106 Uiso 1 1 calc R . .
C7 C 0.6179(4) 1.0115(4) 0.4876(3) 0.0695(17) Uani 1 1 d . . .
H7A H 0.6252 1.0692 0.4985 0.083 Uiso 1 1 calc R . .
H7B H 0.6113 1.0131 0.4535 0.083 Uiso 1 1 calc R . .
C8 C 0.5388(4) 0.9765(4) 0.5089(3) 0.0713(18) Uani 1 1 d . . .
H8A H 0.5418 0.9811 0.5431 0.086 Uiso 1 1 calc R . .
H8B H 0.5339 0.9170 0.5009 0.086 Uiso 1 1 calc R . .
O2 O 0.7225(4) 0.6137(3) 0.40011(19) 0.0925(16) Uani 1 1 d . . .
C9 C 0.7081(8) 0.5800(6) 0.3632(3) 0.110(3) Uani 1 1 d . . .
N1 N 0.6871(6) 0.5019(4) 0.3563(2) 0.110(2) Uani 1 1 d . . .
C10 C 0.6646(15) 0.4629(10) 0.3105(5) 0.228(9) Uani 1 1 d . . .
H10A H 0.6710 0.5039 0.2857 0.342 Uiso 1 1 calc R . .
H10B H 0.6070 0.4439 0.3115 0.342 Uiso 1 1 calc R . .
H10C H 0.7012 0.4157 0.3045 0.342 Uiso 1 1 calc R . .
C11 C 0.6727(17) 0.4438(12) 0.3917(7) 0.282(14) Uani 1 1 d . . .
H11A H 0.6848 0.4690 0.4218 0.423 Uiso 1 1 calc R . .
H11B H 0.7086 0.3955 0.3870 0.423 Uiso 1 1 calc R . .
H11C H 0.6146 0.4262 0.3908 0.423 Uiso 1 1 calc R . .
Cl1 Cl 0.7500 0.2500 0.2500 0.0805(10) Uani 1 4 d S . .
O3 O 0.6798(9) 0.2497(7) 0.2756(5) 0.258(8) Uani 1 1 d . . .
Cl2 Cl 0.7500 0.2500 0.5000 0.0890(12) Uani 1 4 d S . .
O4 O 0.7607(6) 0.1763(6) 0.4734(4) 0.198(5) Uani 1 1 d . . .
Cl3 Cl 0.7500 0.7500 0.2627(2) 0.134(2) Uani 1 4 d S . .
O5 O 0.7500 0.7500 0.3139(7) 0.140(7) Uani 1 4 d S . .
O6 O 0.6859(16) 0.6961(16) 0.2508(6) 0.288(11) Uani 0.75 1 d P . .
C12 C 0.924(2) 0.0597(12) 0.7826(5) 0.28(8) Uani 0.25 1 d PD . .
Cl4 Cl 0.8951(5) -0.0181(5) 0.7401(3) 0.201(4) Uani 0.50 1 d PD . .
Cl5 Cl 0.9238(11) 0.0362(9) 0.8442(5) 0.158(6) Uani 0.25 1 d PD . .

loop_
_atom_site_aniso_label
_atom_site_aniso_U_11
_atom_site_aniso_U_22
_atom_site_aniso_U_33
_atom_site_aniso_U_23
_atom_site_aniso_U_13
_atom_site_aniso_U_12
La1 0.0387(3) 0.0387(3) 0.0665(5) 0.000 0.000 0.000
S1 0.0460(8) 0.0529(8) 0.0838(10) -0.0060(7) 0.0009(8) 0.0018(6)
O1 0.054(2) 0.051(2) 0.096(3) -0.017(2) 0.003(2) 0.0035(18)
C1 0.048(3) 0.070(4) 0.077(4) -0.013(3) -0.004(3) 0.009(3)
C2 0.076(5) 0.098(6) 0.089(5) 0.003(4) -0.001(4) -0.004(4)
C3 0.112(8) 0.184(12) 0.096(7) 0.016(7) 0.005(6) -0.007(8)
C4 0.120(9) 0.228(16) 0.075(6) -0.017(9) -0.011(6) 0.036(10)
C5 0.136(10) 0.132(10) 0.120(9) -0.049(8) -0.029(7) -0.003(7)
C6 0.085(5) 0.076(5) 0.105(6) -0.016(5) -0.017(4) 0.005(4)
C7 0.056(4) 0.063(4) 0.090(5) 0.005(3) -0.006(3) 0.004(3)
C8 0.056(4) 0.054(3) 0.104(5) 0.001(3) -0.003(3) 0.010(3)
O2 0.122(4) 0.074(3) 0.081(3) -0.020(3) 0.000(3) -0.013(3)
C9 0.166(9) 0.073(5) 0.092(6) -0.011(5) -0.008(6) -0.002(6)
N1 0.174(8) 0.070(4) 0.086(5) -0.017(4) -0.011(5) -0.010(5)
C10 0.35(3) 0.183(16) 0.149(13) -0.079(11) -0.015(13) -0.031(16)
C11 0.47(4) 0.176(16) 0.199(17) 0.052(13) -0.07(2) -0.15(2)
Cl1 0.0777(14) 0.0777(14) 0.086(2) 0.000 0.000 0.0009(19)
O3 0.235(13) 0.264(14) 0.275(15) -0.067(9) 0.172(12) -0.050(9)
Cl2 0.0695(14) 0.0695(14) 0.128(3) 0.000 0.000 0.000
O4 0.191(9) 0.140(8) 0.263(13) -0.092(9) 0.073(7) -0.045(6)
Cl3 0.145(3) 0.145(3) 0.112(4) 0.000 0.000 0.000
O5 0.114(9) 0.114(9) 0.19(2) 0.000 0.000 0.000
O6 0.31(3) 0.28(2) 0.276(18) -0.07(2) -0.11(2) -0.113(16)
C12 0.05(2) 0.11(4) 0.7(2) -0.21(9) -0.06(6) 0.04(2)
Cl4 0.175(6) 0.154(6) 0.274(9) -0.080(6) -0.126(6) 0.042(5)
Cl5 0.223(16) 0.121(9) 0.131(9) 0.008(7) -0.015(9) -0.021(9)

loop_
_atom_type_symbol
_atom_type_description
_atom_type_scat_dispersion_real
_atom_type_scat_dispersion_imag
_atom_type_scat_source
C C 0.0033 0.0016 'International Tables Vol C Tables 4.2.6.8 and 6.1.1.4'
H H 0.0000 0.0000 'International Tables Vol C Tables 4.2.6.8 and 6.1.1.4'
N N 0.0061 0.0033 'International Tables Vol C Tables 4.2.6.8 and 6.1.1.4'
O O 0.0106 0.0060 'International Tables Vol C Tables 4.2.6.8 and 6.1.1.4'
S S 0.1246 0.1234 'International Tables Vol C Tables 4.2.6.8 and 6.1.1.4'
Cl Cl 0.1484 0.1585 'International Tables Vol C Tables 4.2.6.8 and 6.1.1.4'
La La -0.2871 2.4523 'International Tables Vol C Tables 4.2.6.8 and 6.1.1.4'

loop_
_geom_angle_atom_site_label_1
_geom_angle_atom_site_label_2
_geom_angle_atom_site_label_3
_geom_angle
_geom_angle_site_symmetry_1
_geom_angle_site_symmetry_3
_geom_angle_publ_flag
O2 La1 O2 77.28(11) . 4_565 ?
O2 La1 O2 77.28(11) . 3_655 ?
O2 La1 O2 124.0(3) 4_565 3_655 ?
O2 La1 O2 124.0(3) . 2_665 ?
O2 La1 O2 77.28(11) 4_565 2_665 ?
O2 La1 O2 77.28(11) 3_655 2_665 ?
O2 La1 O1 74.51(17) . 2_665 ?
O2 La1 O1 137.94(17) 4_565 2_665 ?
O2 La1 O1 78.89(17) 3_655 2_665 ?
O2 La1 O1 144.76(17) 2_665 2_665 ?
O2 La1 O1 137.94(17) . 4_565 ?
O2 La1 O1 144.76(17) 4_565 4_565 ?
O2 La1 O1 74.51(17) 3_655 4_565 ?
O2 La1 O1 78.89(17) 2_665 4_565 ?
O1 La1 O1 69.93(10) 2_665 4_565 ?
O2 La1 O1 144.76(17) . . ?
O2 La1 O1 78.89(17) 4_565 . ?
O2 La1 O1 137.94(17) 3_655 . ?
O2 La1 O1 74.51(17) 2_665 . ?
O1 La1 O1 108.3(2) 2_665 . ?
O1 La1 O1 69.93(10) 4_565 . ?
O2 La1 O1 78.89(17) . 3_655 ?
O2 La1 O1 74.51(17) 4_565 3_655 ?
O2 La1 O1 144.76(17) 3_655 3_655 ?
O2 La1 O1 137.94(17) 2_665 3_655 ?
O1 La1 O1 69.93(10) 2_665 3_655 ?
O1 La1 O1 108.3(2) 4_565 3_655 ?
O1 La1 O1 69.93(10) . 3_655 ?
O1 S1 C1 105.3(3) . . ?
O1 S1 C7 103.7(3) . . ?
C1 S1 C7 99.4(3) . . ?
S1 O1 La1 131.3(2) . . ?
C2 C1 C6 122.3(7) . . ?
C2 C1 S1 121.1(6) . . ?
C6 C1 S1 116.5(7) . . ?
C1 C2 C3 120.4(9) . . ?
C2 C3 C4 117.8(10) . . ?
C5 C4 C3 120.7(10) . . ?
C4 C5 C6 121.7(11) . . ?
C5 C6 C1 117.1(10) . . ?
C8 C7 S1 114.2(4) . . ?
C7 C8 C8 111.1(7) . 9_676 ?
C9 O2 La1 146.1(6) . . ?
O2 C9 N1 127.5(9) . . ?
C9 N1 C11 124.7(10) . . ?
C9 N1 C10 126.4(10) . . ?
C11 N1 C10 108.5(11) . . ?
O3 Cl1 O3 107.8(13) 7_545 2_655 ?
O3 Cl1 O3 107.0(10) 7_545 . ?
O3 Cl1 O3 113.7(15) 2_655 . ?
O3 Cl1 O3 113.7(15) 7_545 8_665 ?
O3 Cl1 O3 107.0(10) 2_655 8_665 ?
O3 Cl1 O3 107.8(13) . 8_665 ?
O4 Cl2 O4 106.9(5) . 12_656 ?
O4 Cl2 O4 106.9(5) . 11_666 ?
O4 Cl2 O4 114.8(11) 12_656 11_666 ?
O4 Cl2 O4 114.8(11) . 2_655 ?
O4 Cl2 O4 106.9(5) 12_656 2_655 ?
O4 Cl2 O4 106.9(5) 11_666 2_655 ?
O6 Cl3 O6 86.5(4) 3_655 . ?
O6 Cl3 O6 86.5(4) 3_655 2_665 ?
O6 Cl3 O6 151.5(18) . 2_665 ?
O6 Cl3 O6 151.5(18) 3_655 4_565 ?
O6 Cl3 O6 86.5(4) . 4_565 ?
O6 Cl3 O6 86.5(4) 2_665 4_565 ?
O6 Cl3 O5 104.3(9) 3_655 . ?
O6 Cl3 O5 104.3(9) . . ?
O6 Cl3 O5 104.3(9) 2_665 . ?
O6 Cl3 O5 104.3(9) 4_565 . ?
Cl4 C12 Cl5 116.4(15) 8_666 . ?
Cl4 C12 Cl4 104.6(12) 8_666 . ?
Cl5 C12 Cl4 121.0(13) . . ?
Cl4 C12 C12 58.4(11) 8_666 8_666 ?
Cl5 C12 C12 171.4(15) . 8_666 ?
Cl4 C12 C12 57.7(9) . 8_666 ?
C12 Cl4 C12 64.0(10) 8_666 . ?

loop_
_geom_bond_atom_site_label_1
_geom_bond_atom_site_label_2
_geom_bond_distance
_geom_bond_site_symmetry_2
_geom_bond_publ_flag
La1 O2 2.489(5) . ?
La1 O2 2.489(5) 4_565 ?
La1 O2 2.489(5) 3_655 ?
La1 O2 2.489(5) 2_665 ?
La1 O1 2.495(4) 2_665 ?
La1 O1 2.495(4) 4_565 ?
La1 O1 2.495(4) . ?
La1 O1 2.495(4) 3_655 ?
S1 O1 1.505(4) . ?
S1 C1 1.783(7) . ?
S1 C7 1.814(6) . ?
C1 C2 1.350(10) . ?
C1 C6 1.392(10) . ?
C2 C3 1.376(13) . ?
C3 C4 1.419(19) . ?
C4 C5 1.338(19) . ?
C5 C6 1.385(14) . ?
C7 C8 1.494(9) . ?
C8 C8 1.522(12) 9_676 ?
O2 C9 1.194(10) . ?
C9 N1 1.293(11) . ?
N1 C11 1.378(16) . ?
N1 C10 1.477(12) . ?
Cl1 O3 1.326(10) 7_545 ?
Cl1 O3 1.326(10) 2_655 ?
Cl1 O3 1.326(10) . ?
Cl1 O3 1.326(10) 8_665 ?
Cl2 O4 1.398(9) . ?
Cl2 O4 1.398(9) 12_656 ?
Cl2 O4 1.398(9) 11_666 ?
Cl2 O4 1.398(9) 2_655 ?
Cl3 O6 1.366(16) 3_655 ?
Cl3 O6 1.366(16) . ?
Cl3 O6 1.366(16) 2_665 ?
Cl3 O6 1.366(16) 4_565 ?
Cl3 O5 1.447(19) . ?
C12 Cl4 1.77(3) 8_666 ?
C12 Cl5 1.781(10) . ?
C12 Cl4 1.781(10) . ?
C12 C12 1.88(3) 8_666 ?
Cl4 C12 1.77(3) 8_666 ?
